data_4505527
loop_
_publ_author_name
'Zhang, Ying-Ming'
'Yang, Zi-Xin'
'Chen, Yong'
'Ding, Fei'
'Liu, Yu'

_publ_section_title
;
 Molecular Binding and Assembly Behavior of \b-Cyclodextrin with
 Piperazine and 1,4-Dioxane in Aqueous Solution and Solid State
;
_journal_issue 3
_journal_name_full 'Crystal Growth &amp; Design'
_journal_page_first 1370
_journal_paper_doi 10.1021/cg201446x
_journal_volume 12
_journal_year 2012
_chemical_formula_moiety 'C46 H104 N2 O47'
_chemical_formula_sum 'C46 H104 N2 O47'
_chemical_formula_weight 1437.31
_chemical_name_systematic
; 
 ? 
;
_space_group_IT_number 19
_symmetry_cell_setting orthorhombic
_symmetry_space_group_name_Hall 'P 2ac 2ab'
_symmetry_space_group_name_H-M 'P 21 21 21'
_atom_sites_solution_hydrogens geom
_atom_sites_solution_primary direct
_atom_sites_solution_secondary difmap
_audit_creation_method SHELXL-97
_cell_angle_alpha 90.00
_cell_angle_beta 90.00
_cell_angle_gamma 90.00
_cell_formula_units_Z 4
_cell_length_a 14.9066(5)
_cell_length_b 20.4267(8)
_cell_length_c 21.8526(9)
_cell_measurement_reflns_used 12232
_cell_measurement_temperature 293(2)
_cell_measurement_theta_max 27.9
_cell_measurement_theta_min 1.4
_cell_volume 6654.0(4)
_computing_cell_refinement CrystalClear
_computing_data_collection CrystalClear
_computing_data_reduction CrystalClear
_computing_publication_material 'CrystalStructure 3.7.0'
_computing_structure_refinement 'SHELXL-97 (Sheldrick, 1997)'
_computing_structure_solution 'SHELXS-97 (Sheldrick, 1990)'
_diffrn_ambient_temperature 293(2)
_diffrn_detector_area_resol_mean 7.31
_diffrn_measured_fraction_theta_full 1.000
_diffrn_measured_fraction_theta_max 1.000
_diffrn_measurement_device_type 'Rigaku Saturn'
_diffrn_measurement_method \w
_diffrn_radiation_monochromator confocal
_diffrn_radiation_source 'rotating anode'
_diffrn_radiation_type MoK\a
_diffrn_radiation_wavelength 0.71070
_diffrn_reflns_av_R_equivalents 0.0611
_diffrn_reflns_av_sigmaI/netI 0.0346
_diffrn_reflns_limit_h_max 18
_diffrn_reflns_limit_h_min -18
_diffrn_reflns_limit_k_max 25
_diffrn_reflns_limit_k_min -24
_diffrn_reflns_limit_l_max 26
_diffrn_reflns_limit_l_min -26
_diffrn_reflns_number 54957
_diffrn_reflns_theta_full 26.00
_diffrn_reflns_theta_max 26.00
_diffrn_reflns_theta_min 1.36
_exptl_absorpt_coefficient_mu 0.130
_exptl_absorpt_correction_T_max 0.984
_exptl_absorpt_correction_T_min 0.910
_exptl_absorpt_correction_type multi-scan
_exptl_absorpt_process_details 'Jacobson, R. (1998) Private communication'
_exptl_crystal_colour colorless
_exptl_crystal_density_diffrn 1.435
_exptl_crystal_density_method 'not measured'
_exptl_crystal_description prism
_exptl_crystal_F_000 3080
_exptl_crystal_size_max 0.16
_exptl_crystal_size_mid 0.14
_exptl_crystal_size_min 0.14
_refine_diff_density_max 0.696
_refine_diff_density_min -0.350
_refine_diff_density_rms 0.069
_refine_ls_abs_structure_details 'None, Friedel Pairs merged'
_refine_ls_extinction_method none
_refine_ls_goodness_of_fit_ref 1.185
_refine_ls_hydrogen_treatment mixed
_refine_ls_matrix_type full
_refine_ls_number_parameters 1008
_refine_ls_number_reflns 7165
_refine_ls_number_restraints 199
_refine_ls_restrained_S_all 1.178
_refine_ls_R_factor_all 0.0601
_refine_ls_R_factor_gt 0.0585
_refine_ls_shift/su_max 0.004
_refine_ls_shift/su_mean 0.000
_refine_ls_structure_factor_coef Fsqd
_refine_ls_weighting_details 'calc w=1/[\s^2^(Fo^2^)+(0.0629P)^2^+7.8700P] where P=(Fo^2^+2Fc^2^)/3'
_refine_ls_weighting_scheme calc
_refine_ls_wR_factor_gt 0.1428
_refine_ls_wR_factor_ref 0.1472
_reflns_number_gt 7065
_reflns_number_total 7165
_reflns_threshold_expression >2sigma(I)
_cod_data_source_file cg201446x_si_001.cif
_cod_data_source_block shelxs
_cod_database_code 4505527

loop_
_symmetry_equiv_pos_as_xyz
'x, y, z'
'x+1/2, -y+1/2, -z'
'-x, y+1/2, -z+1/2'
'-x+1/2, -y, z+1/2'

loop_
_atom_site_label
_atom_site_type_symbol
_atom_site_fract_x
_atom_site_fract_y
_atom_site_fract_z
_atom_site_U_iso_or_equiv
_atom_site_adp_type
_atom_site_occupancy
_atom_site_symmetry_multiplicity
_atom_site_calc_flag
_atom_site_refinement_flags
_atom_site_disorder_assembly
_atom_site_disorder_group
O1 O 0.3578(2) 1.04689(15) 1.00479(15) 0.0190(7) Uani 1 1 d . . .
O2 O 0.3515(2) 1.07764(18) 1.12891(16) 0.0278(8) Uani 1 1 d . . .
H2 H 0.3881 1.0550 1.1106 0.042 Uiso 1 1 calc R . .
O3 O 0.1605(2) 1.04933(18) 1.14257(15) 0.0242(7) Uani 1 1 d . . .
H3 H 0.1918 1.0285 1.1665 0.036 Uiso 1 1 calc R . .
O4 O 0.2568(2) 1.13124(16) 0.98166(16) 0.0241(7) Uani 1 1 d . . .
O5 O 0.1544(3) 1.10856(18) 0.86785(17) 0.0321(9) Uani 1 1 d . . .
H5 H 0.1848 1.1407 0.8591 0.048 Uiso 1 1 calc R . .
O6 O 0.0700(2) 1.02732(15) 1.03310(15) 0.0184(7) Uani 1 1 d . . .
O7 O -0.0106(2) 0.98791(18) 1.14019(15) 0.0254(8) Uani 1 1 d . . .
H7 H 0.0421 0.9964 1.1330 0.038 Uiso 1 1 calc R . .
O8 O -0.1072(2) 0.87961(15) 1.08948(14) 0.0183(7) Uani 1 1 d . . .
H8 H -0.1223 0.8480 1.0688 0.027 Uiso 1 1 calc R . .
O9 O -0.0688(2) 1.04892(15) 0.98706(15) 0.0181(7) Uani 1 1 d . . .
O10 O -0.2044(2) 1.02127(19) 0.90279(17) 0.0303(8) Uani 1 1 d . . .
H10 H -0.2086 1.0380 0.9368 0.045 Uiso 1 1 calc R . .
O11 O -0.1076(2) 0.87385(15) 0.95868(15) 0.0168(6) Uani 1 1 d . . .
O12 O -0.1697(2) 0.76972(17) 1.02597(15) 0.0249(7) Uani 1 1 d . . .
H12 H -0.1191 0.7558 1.0328 0.037 Uiso 1 1 calc R . .
O13 O -0.1148(2) 0.66675(16) 0.93747(16) 0.0236(7) Uani 1 1 d . . .
H13 H -0.1605 0.6510 0.9226 0.035 Uiso 1 1 calc R . .
O14 O -0.2046(2) 0.84903(15) 0.87787(14) 0.0169(6) Uani 1 1 d . . .
O15 O -0.2361(2) 0.79392(17) 0.75861(16) 0.0247(7) Uani 1 1 d . . .
H15 H -0.2806 0.8174 0.7573 0.037 Uiso 1 1 calc R . .
O16 O -0.0472(2) 0.72077(15) 0.82730(14) 0.0177(7) Uani 1 1 d . . .
O17 O -0.0446(2) 0.58897(16) 0.84197(15) 0.0233(7) Uani 1 1 d . . .
H17 H -0.0593 0.6186 0.8652 0.035 Uiso 1 1 calc R . .
O18 O 0.1270(2) 0.56031(16) 0.78516(16) 0.0245(7) Uani 1 1 d . . .
H18 H 0.1695 0.5593 0.7614 0.037 Uiso 1 1 calc R . .
O19 O -0.0300(2) 0.71365(16) 0.72148(14) 0.0191(7) Uani 1 1 d . . .
O20 O 0.0689(3) 0.7329(2) 0.61113(16) 0.0307(8) Uani 1 1 d . . .
H20 H 0.0156 0.7372 0.6028 0.046 Uiso 1 1 calc R . .
O21 O 0.2088(2) 0.67172(15) 0.73190(14) 0.0173(6) Uani 1 1 d . . .
O22 O 0.2816(2) 0.54768(15) 0.71197(16) 0.0205(7) Uani 1 1 d . . .
H22 H 0.3163 0.5167 0.7147 0.031 Uiso 1 1 calc R . .
O23 O 0.4583(2) 0.58242(16) 0.75951(16) 0.0227(7) Uani 1 1 d . . .
H23 H 0.4542 0.5685 0.7946 0.034 Uiso 1 1 calc R . .
O24 O 0.3068(2) 0.71431(16) 0.65928(14) 0.0185(7) Uani 1 1 d . . .
O25 O 0.4633(2) 0.7659(2) 0.61432(16) 0.0311(9) Uani 1 1 d . . .
H25 H 0.4278 0.7461 0.5925 0.047 Uiso 1 1 calc R . .
O26 O 0.46537(19) 0.72349(15) 0.78818(14) 0.0165(6) Uani 1 1 d . . .
O27 O 0.5713(2) 0.67043(15) 0.87987(16) 0.0219(7) Uani 1 1 d . . .
H27 H 0.5180 0.6614 0.8762 0.033 Uiso 1 1 calc R . .
O28 O 0.5852(2) 0.78363(17) 0.95626(15) 0.0230(7) Uani 1 1 d . . .
H28 H 0.5833 0.8197 0.9727 0.034 Uiso 1 1 calc R . .
O29 O 0.5739(2) 0.80399(14) 0.76740(15) 0.0168(6) Uani 1 1 d . . .
O30 O 0.6423(2) 0.93165(17) 0.76537(15) 0.0242(7) Uani 1 1 d . . .
H30 H 0.6617 0.9236 0.7311 0.036 Uiso 1 1 calc R . .
O31 O 0.5221(2) 0.90346(15) 0.90333(14) 0.0177(7) Uani 1 1 d . . .
O32 O 0.6153(2) 0.90935(17) 1.00935(16) 0.0254(7) Uani 1 1 d . . .
H32 H 0.6378 0.9164 1.0430 0.038 Uiso 1 1 calc R . .
O33 O 0.5022(2) 1.00486(16) 1.07649(14) 0.0216(7) Uani 1 1 d . . .
H33 H 0.4953 0.9727 1.0985 0.032 Uiso 1 1 calc R . .
O34 O 0.5328(2) 1.01634(16) 0.88963(15) 0.0203(7) Uani 1 1 d . . .
O35 O 0.3941(3) 1.0687(2) 0.81223(16) 0.0349(9) Uani 1 1 d . . .
H35 H 0.4429 1.0673 0.7950 0.052 Uiso 1 1 calc R . .
C1 C 0.3238(3) 1.1091(2) 1.0227(2) 0.0218(10) Uani 1 1 d . . .
H1 H 0.3730 1.1409 1.0239 0.026 Uiso 1 1 calc R . .
C2 C 0.2852(3) 1.1004(2) 1.0872(2) 0.0217(10) Uani 1 1 d . . .
H2A H 0.2639 1.1431 1.1015 0.026 Uiso 1 1 calc R . .
C3 C 0.2047(3) 1.0537(2) 1.0846(2) 0.0192(9) Uani 1 1 d . . .
H3A H 0.2258 1.0100 1.0728 0.023 Uiso 1 1 calc R . .
C4 C 0.1372(3) 1.0774(2) 1.0378(2) 0.0177(9) Uani 1 1 d . . .
H4 H 0.1099 1.1185 1.0515 0.021 Uiso 1 1 calc R . .
C5 C 0.1819(3) 1.0871(2) 0.9759(2) 0.0218(10) Uani 1 1 d . . .
H5A H 0.2039 1.0447 0.9612 0.026 Uiso 1 1 calc R . .
C6 C 0.1204(3) 1.1156(3) 0.9284(2) 0.0280(11) Uani 1 1 d . . .
H6A H 0.0624 1.0942 0.9310 0.034 Uiso 1 1 calc R . .
H6B H 0.1115 1.1618 0.9369 0.034 Uiso 1 1 calc R . .
C7 C -0.0208(3) 1.0440(2) 1.0433(2) 0.0193(9) Uani 1 1 d . . .
H7A H -0.0233 1.0863 1.0644 0.023 Uiso 1 1 calc R . .
C8 C -0.0620(3) 0.9919(2) 1.0843(2) 0.0188(9) Uani 1 1 d . . .
H8A H -0.1236 1.0047 1.0944 0.023 Uiso 1 1 calc R . .
C9 C -0.0640(3) 0.9273(2) 1.0509(2) 0.0176(9) Uani 1 1 d . . .
H9 H -0.0023 0.9131 1.0427 0.021 Uiso 1 1 calc R . .
C10 C -0.1133(3) 0.9356(2) 0.9904(2) 0.0163(9) Uani 1 1 d . . .
H10A H -0.1762 0.9471 0.9978 0.020 Uiso 1 1 calc R . .
C11 C -0.0679(3) 0.9884(2) 0.9524(2) 0.0173(9) Uani 1 1 d . . .
H11 H -0.0056 0.9756 0.9445 0.021 Uiso 1 1 calc R . .
C12 C -0.1139(3) 1.0023(2) 0.8923(2) 0.0240(10) Uani 1 1 d . . .
H12A H -0.0824 1.0370 0.8709 0.029 Uiso 1 1 calc R . .
H12B H -0.1125 0.9634 0.8668 0.029 Uiso 1 1 calc R . .
C13 C -0.1894(3) 0.8433(2) 0.9420(2) 0.0192(9) Uani 1 1 d . . .
H13A H -0.2388 0.8646 0.9639 0.023 Uiso 1 1 calc R . .
C14 C -0.1847(3) 0.7717(2) 0.9611(2) 0.0194(9) Uani 1 1 d . . .
H14 H -0.2427 0.7511 0.9524 0.023 Uiso 1 1 calc R . .
C15 C -0.1122(3) 0.7357(2) 0.9253(2) 0.0188(9) Uani 1 1 d . . .
H15A H -0.0535 0.7527 0.9378 0.023 Uiso 1 1 calc R . .
C16 C -0.1244(3) 0.7479(2) 0.8574(2) 0.0153(9) Uani 1 1 d . . .
H16 H -0.1781 0.7247 0.8433 0.018 Uiso 1 1 calc R . .
C17 C -0.1335(3) 0.8211(2) 0.8416(2) 0.0187(9) Uani 1 1 d . . .
H17A H -0.0770 0.8437 0.8504 0.022 Uiso 1 1 calc R . .
C18 C -0.1595(3) 0.8324(2) 0.7757(2) 0.0208(10) Uani 1 1 d . . .
H18A H -0.1730 0.8784 0.7697 0.025 Uiso 1 1 calc R . .
H18B H -0.1093 0.8212 0.7495 0.025 Uiso 1 1 calc R . .
C19 C -0.0620(3) 0.6821(2) 0.7745(2) 0.0180(9) Uani 1 1 d . . .
H19 H -0.1266 0.6745 0.7701 0.022 Uiso 1 1 calc R . .
C20 C -0.0153(3) 0.6163(2) 0.7847(2) 0.0193(9) Uani 1 1 d . . .
H20A H -0.0331 0.5865 0.7517 0.023 Uiso 1 1 calc R . .
C21 C 0.0861(3) 0.6237(2) 0.7832(2) 0.0170(9) Uani 1 1 d . . .
H21 H 0.1051 0.6485 0.8194 0.020 Uiso 1 1 calc R . .
C22 C 0.1142(3) 0.6609(2) 0.7264(2) 0.0161(9) Uani 1 1 d . . .
H22A H 0.1014 0.6349 0.6898 0.019 Uiso 1 1 calc R . .
C23 C 0.0654(3) 0.7262(2) 0.7230(2) 0.0172(9) Uani 1 1 d . . .
H23A H 0.0795 0.7518 0.7597 0.021 Uiso 1 1 calc R . .
C24 C 0.0883(3) 0.7662(3) 0.6672(2) 0.0266(11) Uani 1 1 d . . .
H24A H 0.0547 0.8069 0.6683 0.032 Uiso 1 1 calc R . .
H24B H 0.1516 0.7771 0.6682 0.032 Uiso 1 1 calc R . .
C25 C 0.2629(3) 0.6578(2) 0.67957(19) 0.0153(9) Uani 1 1 d . . .
H25A H 0.2245 0.6412 0.6467 0.018 Uiso 1 1 calc R . .
C26 C 0.3309(3) 0.6060(2) 0.6963(2) 0.0160(9) Uani 1 1 d . . .
H26 H 0.3689 0.5970 0.6607 0.019 Uiso 1 1 calc R . .
C27 C 0.3894(3) 0.6292(2) 0.7487(2) 0.0159(9) Uani 1 1 d . . .
H27A H 0.3528 0.6345 0.7857 0.019 Uiso 1 1 calc R . .
C28 C 0.4326(3) 0.6946(2) 0.7316(2) 0.0183(9) Uani 1 1 d . . .
H28A H 0.4832 0.6868 0.7039 0.022 Uiso 1 1 calc R . .
C29 C 0.3677(3) 0.7441(2) 0.7025(2) 0.0174(9) Uani 1 1 d . . .
H29 H 0.3333 0.7662 0.7347 0.021 Uiso 1 1 calc R . .
C30 C 0.4166(3) 0.7949(2) 0.6641(2) 0.0234(10) Uani 1 1 d . . .
H30A H 0.3735 0.8263 0.6483 0.028 Uiso 1 1 calc R . .
H30B H 0.4588 0.8183 0.6897 0.028 Uiso 1 1 calc R . .
C31 C 0.5571(3) 0.7394(2) 0.7906(2) 0.0167(9) Uani 1 1 d . . .
H31 H 0.5909 0.7077 0.7660 0.020 Uiso 1 1 calc R . .
C32 C 0.5871(3) 0.7344(2) 0.8568(2) 0.0182(9) Uani 1 1 d . . .
H32A H 0.6522 0.7411 0.8571 0.022 Uiso 1 1 calc R . .
C33 C 0.5462(3) 0.7878(2) 0.8970(2) 0.0178(9) Uani 1 1 d . . .
H33A H 0.4812 0.7811 0.9000 0.021 Uiso 1 1 calc R . .
C34 C 0.5650(3) 0.8539(2) 0.8671(2) 0.0160(9) Uani 1 1 d . . .
H34 H 0.6298 0.8617 0.8669 0.019 Uiso 1 1 calc R . .
C35 C 0.5299(3) 0.8556(2) 0.8011(2) 0.0178(9) Uani 1 1 d . . .
H35A H 0.4651 0.8473 0.8014 0.021 Uiso 1 1 calc R . .
C36 C 0.5476(3) 0.9185(2) 0.7672(2) 0.0205(10) Uani 1 1 d . . .
H36A H 0.5246 0.9151 0.7258 0.025 Uiso 1 1 calc R . .
H36B H 0.5169 0.9543 0.7874 0.025 Uiso 1 1 calc R . .
C37 C 0.5733(3) 0.9604(2) 0.9160(2) 0.0188(9) Uani 1 1 d . . .
H37 H 0.6334 0.9550 0.8986 0.023 Uiso 1 1 calc R . .
C38 C 0.5816(3) 0.9688(2) 0.9848(2) 0.0191(9) Uani 1 1 d . . .
H38 H 0.6244 1.0040 0.9934 0.023 Uiso 1 1 calc R . .
C39 C 0.4917(3) 0.9860(2) 1.0137(2) 0.0185(9) Uani 1 1 d . . .
H39 H 0.4524 0.9477 1.0117 0.022 Uiso 1 1 calc R . .
C40 C 0.4469(3) 1.0424(2) 0.9806(2) 0.0171(9) Uani 1 1 d . . .
H40 H 0.4797 1.0832 0.9885 0.020 Uiso 1 1 calc R . .
C41 C 0.4434(3) 1.0292(2) 0.9120(2) 0.0190(9) Uani 1 1 d . . .
H41 H 0.4059 0.9906 0.9046 0.023 Uiso 1 1 calc R . .
C42 C 0.4066(4) 1.0863(3) 0.8749(2) 0.0293(11) Uani 1 1 d . . .
H42A H 0.3497 1.1001 0.8922 0.035 Uiso 1 1 calc R . .
H42B H 0.4479 1.1229 0.8774 0.035 Uiso 1 1 calc R . .
C43 C 0.2649(6) 0.8993(5) 0.9351(4) 0.035(2) Uani 0.670(8) 1 d PDU A 1
H43A H 0.2730 0.9433 0.9507 0.042 Uiso 0.670(8) 1 calc PR A 1
H43B H 0.3185 0.8742 0.9442 0.042 Uiso 0.670(8) 1 calc PR A 1
C44 C 0.1831(6) 0.8672(4) 0.9657(3) 0.033(2) Uani 0.670(8) 1 d PDU A 1
H44A H 0.1907 0.8665 1.0098 0.039 Uiso 0.670(8) 1 calc PR A 1
H44B H 0.1290 0.8916 0.9562 0.039 Uiso 0.670(8) 1 calc PR A 1
C45 C 0.1602(7) 0.8016(5) 0.8734(3) 0.046(3) Uani 0.670(8) 1 d PDU A 1
H45A H 0.1058 0.8261 0.8651 0.055 Uiso 0.670(8) 1 calc PR A 1
H45B H 0.1527 0.7577 0.8573 0.055 Uiso 0.670(8) 1 calc PR A 1
C46 C 0.2397(7) 0.8346(4) 0.8426(4) 0.045(2) Uani 0.670(8) 1 d PDU A 1
H46A H 0.2938 0.8094 0.8499 0.054 Uiso 0.670(8) 1 calc PR A 1
H46B H 0.2298 0.8369 0.7988 0.054 Uiso 0.670(8) 1 calc PR A 1
N1 N 0.2500(5) 0.9013(3) 0.8679(3) 0.0409(19) Uani 0.670(8) 1 d PDU A 1
H1B H 0.2974 0.9208 0.8501 0.049 Uiso 0.670(8) 1 d PR A 1
N2 N 0.1763(5) 0.7986(3) 0.9412(3) 0.0379(19) Uani 0.670(8) 1 d PDU A 1
H2C H 0.1304 0.7775 0.9594 0.045 Uiso 0.670(8) 1 d PR A 1
C43' C 0.2594(13) 0.8953(13) 0.9438(14) 0.059(5) Uani 0.330(8) 1 d PDU A 2
H43C H 0.2973 0.9052 0.9787 0.071 Uiso 0.330(8) 1 calc PR A 2
H43D H 0.2602 0.9333 0.9172 0.071 Uiso 0.330(8) 1 calc PR A 2
C44' C 0.1709(12) 0.8864(13) 0.9651(11) 0.063(5) Uani 0.330(8) 1 d PDU A 2
H44C H 0.1478 0.9286 0.9780 0.075 Uiso 0.330(8) 1 calc PR A 2
H44D H 0.1729 0.8585 1.0010 0.075 Uiso 0.330(8) 1 calc PR A 2
C45' C 0.1471(12) 0.7972(12) 0.8920(14) 0.068(5) Uani 0.330(8) 1 d PDU A 2
H45C H 0.1062 0.7785 0.8622 0.081 Uiso 0.330(8) 1 calc PR A 2
H45D H 0.1585 0.7646 0.9234 0.081 Uiso 0.330(8) 1 calc PR A 2
C46' C 0.2360(12) 0.8168(13) 0.8606(9) 0.061(5) Uani 0.330(8) 1 d PDU A 2
H46C H 0.2609 0.7797 0.8387 0.073 Uiso 0.330(8) 1 calc PR A 2
H46D H 0.2256 0.8519 0.8316 0.073 Uiso 0.330(8) 1 calc PR A 2
N1' N 0.3005(9) 0.8392(8) 0.9098(8) 0.055(4) Uani 0.330(8) 1 d PDU A 2
H1'2 H 0.3525 0.8521 0.8927 0.066 Uiso 0.330(8) 1 d PR A 2
N2' N 0.1064(10) 0.8572(10) 0.9201(9) 0.066(5) Uani 0.330(8) 1 d PDU A 2
H2'2 H 0.0551 0.8462 0.9393 0.080 Uiso 0.330(8) 1 d PR A 2
O36 O 0.6380(2) 0.7951(2) 0.59032(16) 0.0312(8) Uani 1 1 d D . .
H36C H 0.5819(10) 0.793(3) 0.597(2) 0.047 Uiso 1 1 d D . .
H36D H 0.648(3) 0.806(3) 0.5534(11) 0.047 Uiso 1 1 d D . .
O37 O 0.6053(3) 0.09210(19) 0.14345(18) 0.0304(8) Uani 1 1 d D . .
H37C H 0.581(4) 0.064(2) 0.1197(19) 0.046 Uiso 1 1 d D . .
H37D H 0.581(4) 0.090(3) 0.1786(13) 0.046 Uiso 1 1 d D . .
O38 O 0.9037(3) 0.78593(19) 0.59117(17) 0.0306(8) Uani 1 1 d D . .
H38C H 0.858(3) 0.767(2) 0.607(3) 0.046 Uiso 1 1 d D . .
H38D H 0.908(4) 0.8251(13) 0.605(3) 0.046 Uiso 1 1 d D . .
O39 O 0.2365(3) 0.2241(2) 0.84774(18) 0.0323(9) Uani 1 1 d D . .
H39C H 0.275(3) 0.235(3) 0.874(2) 0.048 Uiso 1 1 d D . .
H39D H 0.238(5) 0.240(3) 0.8119(13) 0.048 Uiso 1 1 d D . .
O40 O 0.7188(2) 0.9372(2) 0.10388(17) 0.0342(9) Uani 1 1 d D . .
H40C H 0.692(4) 0.941(3) 0.1384(14) 0.051 Uiso 1 1 d D . .
H40D H 0.761(3) 0.910(3) 0.106(3) 0.051 Uiso 1 1 d D . .
O41 O 0.1781(3) 0.66903(18) 0.52955(17) 0.0269(8) Uani 1 1 d D . .
H41C H 0.146(4) 0.692(3) 0.554(2) 0.040 Uiso 1 1 d D . .
H41D H 0.163(4) 0.6295(11) 0.535(3) 0.040 Uiso 1 1 d D . .
O42 O 0.7054(3) 0.9053(2) 0.65295(19) 0.0350(9) Uani 1 1 d D . .
H42C H 0.7607(14) 0.914(3) 0.648(3) 0.053 Uiso 1 1 d D . .
H42D H 0.692(4) 0.8693(19) 0.636(3) 0.053 Uiso 1 1 d D . .
O43 O 0.7384(3) 0.6109(2) 0.8785(2) 0.0377(10) Uani 1 1 d D . .
H43E H 0.6833(16) 0.621(4) 0.873(3) 0.057 Uiso 1 1 d D . .
H43F H 0.745(5) 0.589(3) 0.8454(19) 0.057 Uiso 1 1 d D . .
O44 O 0.3733(3) 0.6919(3) 0.53220(19) 0.0482(12) Uani 1 1 d D . .
H44E H 0.381(4) 0.707(4) 0.4962(16) 0.072 Uiso 1 1 d D . .
H44F H 0.3190(18) 0.680(4) 0.538(3) 0.072 Uiso 1 1 d D . .
O45 O 0.2430(3) 0.9684(3) 0.2300(2) 0.0465(11) Uani 1 1 d D . .
H45E H 0.259(4) 0.976(4) 0.2671(10) 0.070 Uiso 1 1 d D . .
H45F H 0.288(3) 0.977(4) 0.206(2) 0.070 Uiso 1 1 d D . .
O46 O 0.1245(4) 0.9886(3) 0.8164(2) 0.0546(12) Uani 1 1 d D . .
H46E H 0.093(5) 0.957(3) 0.832(3) 0.082 Uiso 1 1 d D . .
H46F H 0.124(6) 1.022(2) 0.840(3) 0.082 Uiso 1 1 d D . .
O47 O 0.4688(4) 0.0874(3) 0.2331(2) 0.0335(19) Uani 0.687(13) 1 d P . .
O47' O 0.5319(10) 0.0441(8) 0.2464(8) 0.056(6) Uani 0.313(13) 1 d P . .

loop_
_atom_site_aniso_label
_atom_site_aniso_U_11
_atom_site_aniso_U_22
_atom_site_aniso_U_33
_atom_site_aniso_U_23
_atom_site_aniso_U_13
_atom_site_aniso_U_12
O1 0.0159(15) 0.0186(15) 0.0224(17) -0.0034(13) 0.0056(13) 0.0008(13)
O2 0.0198(17) 0.034(2) 0.0291(19) -0.0105(16) -0.0012(15) 0.0046(15)
O3 0.0208(16) 0.035(2) 0.0174(16) -0.0035(15) 0.0024(14) 0.0041(15)
O4 0.0197(16) 0.0201(16) 0.0326(19) 0.0011(15) 0.0013(15) -0.0021(13)
O5 0.040(2) 0.031(2) 0.025(2) 0.0029(16) -0.0014(17) -0.0026(17)
O6 0.0163(15) 0.0157(15) 0.0232(17) -0.0031(13) 0.0020(13) -0.0005(12)
O7 0.0284(18) 0.0292(19) 0.0186(17) 0.0003(14) -0.0042(15) -0.0059(16)
O8 0.0214(16) 0.0163(15) 0.0172(16) 0.0024(13) 0.0013(13) -0.0055(13)
O9 0.0207(15) 0.0148(15) 0.0188(16) 0.0013(13) -0.0030(13) 0.0022(13)
O10 0.0295(19) 0.035(2) 0.0258(19) 0.0015(16) -0.0042(16) 0.0070(16)
O11 0.0147(15) 0.0159(15) 0.0198(16) -0.0032(13) -0.0012(13) 0.0011(12)
O12 0.0319(19) 0.0265(18) 0.0163(16) 0.0020(14) -0.0023(14) 0.0039(15)
O13 0.0291(18) 0.0181(16) 0.0237(18) 0.0033(14) -0.0011(15) 0.0017(14)
O14 0.0190(15) 0.0175(15) 0.0142(15) -0.0019(12) 0.0000(13) 0.0021(13)
O15 0.0215(17) 0.0294(18) 0.0231(17) -0.0028(15) -0.0066(14) 0.0045(14)
O16 0.0161(15) 0.0199(16) 0.0170(16) -0.0027(13) 0.0009(12) 0.0020(13)
O17 0.0288(18) 0.0174(16) 0.0238(18) 0.0014(14) 0.0089(15) 0.0002(14)
O18 0.0217(17) 0.0201(16) 0.032(2) 0.0030(15) 0.0061(15) 0.0073(14)
O19 0.0141(15) 0.0260(17) 0.0171(16) 0.0026(14) -0.0010(12) 0.0026(13)
O20 0.0301(19) 0.041(2) 0.0210(18) 0.0032(16) 0.0028(15) 0.0122(17)
O21 0.0135(15) 0.0224(16) 0.0160(15) -0.0022(13) 0.0000(12) -0.0025(13)
O22 0.0169(15) 0.0160(15) 0.0285(18) -0.0014(14) 0.0004(14) 0.0009(13)
O23 0.0187(16) 0.0197(16) 0.0296(19) 0.0059(15) -0.0034(14) 0.0055(13)
O24 0.0177(15) 0.0197(16) 0.0180(16) 0.0040(13) -0.0030(13) -0.0024(13)
O25 0.0258(18) 0.047(2) 0.0203(18) 0.0022(17) 0.0039(15) -0.0105(17)
O26 0.0131(14) 0.0220(16) 0.0145(15) -0.0036(13) -0.0002(12) -0.0023(13)
O27 0.0213(16) 0.0161(15) 0.0282(18) 0.0061(14) -0.0033(15) -0.0029(13)
O28 0.0302(18) 0.0214(17) 0.0172(16) -0.0006(14) -0.0054(14) 0.0015(15)
O29 0.0197(15) 0.0108(14) 0.0199(16) 0.0025(13) 0.0022(13) -0.0006(12)
O30 0.0236(17) 0.0295(18) 0.0194(17) -0.0007(15) 0.0011(14) -0.0079(15)
O31 0.0177(15) 0.0203(16) 0.0152(15) -0.0068(13) 0.0019(13) -0.0028(13)
O32 0.0289(18) 0.0232(17) 0.0240(18) -0.0015(15) -0.0079(15) 0.0090(15)
O33 0.0318(18) 0.0205(16) 0.0125(15) 0.0006(13) 0.0015(14) -0.0020(15)
O34 0.0197(16) 0.0186(16) 0.0226(17) 0.0026(13) 0.0069(14) 0.0001(13)
O35 0.032(2) 0.055(3) 0.0184(18) 0.0036(18) 0.0023(16) 0.0109(19)
C1 0.017(2) 0.017(2) 0.031(3) -0.006(2) -0.001(2) 0.0026(18)
C2 0.018(2) 0.025(2) 0.022(2) -0.0052(19) -0.0004(19) -0.0004(19)
C3 0.017(2) 0.020(2) 0.020(2) -0.0071(18) 0.0013(18) -0.0018(18)
C4 0.015(2) 0.014(2) 0.024(2) -0.0005(18) 0.0010(18) -0.0015(17)
C5 0.019(2) 0.017(2) 0.029(3) 0.000(2) 0.0006(19) -0.0021(19)
C6 0.026(2) 0.031(3) 0.028(3) 0.008(2) 0.004(2) -0.001(2)
C7 0.021(2) 0.016(2) 0.021(2) -0.0001(19) 0.0014(19) 0.0006(18)
C8 0.019(2) 0.023(2) 0.015(2) 0.0009(18) 0.0016(18) -0.0012(19)
C9 0.016(2) 0.019(2) 0.018(2) 0.0025(18) 0.0027(18) -0.0009(17)
C10 0.017(2) 0.014(2) 0.018(2) -0.0035(18) 0.0005(18) -0.0007(17)
C11 0.021(2) 0.013(2) 0.018(2) -0.0020(17) -0.0001(19) 0.0002(17)
C12 0.031(3) 0.022(2) 0.019(2) 0.007(2) -0.002(2) -0.004(2)
C13 0.016(2) 0.022(2) 0.020(2) -0.0020(19) -0.0021(18) 0.0016(18)
C14 0.022(2) 0.022(2) 0.014(2) 0.0012(18) 0.0014(18) -0.0038(19)
C15 0.022(2) 0.018(2) 0.017(2) 0.0013(18) 0.0023(18) -0.0015(18)
C16 0.0122(19) 0.015(2) 0.019(2) -0.0040(17) 0.0020(17) 0.0008(16)
C17 0.017(2) 0.019(2) 0.020(2) -0.0005(19) -0.0027(18) -0.0008(18)
C18 0.021(2) 0.021(2) 0.020(2) 0.0048(19) 0.0021(19) -0.0006(18)
C19 0.018(2) 0.019(2) 0.017(2) -0.0002(18) 0.0031(18) -0.0024(18)
C20 0.019(2) 0.019(2) 0.020(2) -0.0028(19) 0.0023(19) -0.0016(18)
C21 0.016(2) 0.018(2) 0.017(2) -0.0006(18) 0.0011(17) 0.0019(17)
C22 0.013(2) 0.018(2) 0.018(2) -0.0006(18) -0.0019(17) 0.0011(17)
C23 0.015(2) 0.019(2) 0.017(2) -0.0016(18) 0.0014(17) 0.0026(18)
C24 0.024(2) 0.027(3) 0.029(3) 0.003(2) 0.005(2) 0.004(2)
C25 0.017(2) 0.020(2) 0.0083(19) -0.0024(17) 0.0022(16) -0.0011(18)
C26 0.0122(19) 0.017(2) 0.019(2) -0.0016(17) -0.0006(17) -0.0002(17)
C27 0.0121(19) 0.015(2) 0.020(2) -0.0021(18) -0.0025(17) 0.0036(17)
C28 0.018(2) 0.016(2) 0.020(2) -0.0010(19) -0.0009(19) -0.0043(18)
C29 0.015(2) 0.024(2) 0.013(2) 0.0004(18) -0.0008(17) 0.0016(18)
C30 0.028(2) 0.019(2) 0.024(2) 0.009(2) -0.003(2) -0.002(2)
C31 0.014(2) 0.014(2) 0.022(2) -0.0015(18) -0.0028(18) 0.0007(17)
C32 0.014(2) 0.016(2) 0.024(2) 0.0043(19) -0.0026(18) -0.0031(17)
C33 0.015(2) 0.022(2) 0.017(2) 0.0015(19) -0.0003(17) -0.0030(17)
C34 0.016(2) 0.017(2) 0.015(2) -0.0028(18) 0.0008(17) 0.0001(17)
C35 0.017(2) 0.019(2) 0.017(2) -0.0032(18) -0.0009(18) 0.0023(18)
C36 0.020(2) 0.020(2) 0.021(2) 0.0002(19) -0.0017(19) 0.0026(18)
C37 0.019(2) 0.015(2) 0.022(2) -0.0030(18) 0.0018(19) -0.0045(18)
C38 0.017(2) 0.020(2) 0.020(2) -0.0037(19) -0.0011(18) 0.0014(18)
C39 0.017(2) 0.019(2) 0.019(2) -0.0013(18) 0.0008(18) -0.0009(18)
C40 0.015(2) 0.018(2) 0.018(2) -0.0004(18) 0.0060(17) 0.0004(17)
C41 0.017(2) 0.020(2) 0.020(2) -0.0010(19) 0.0060(18) -0.0010(18)
C42 0.035(3) 0.031(3) 0.022(3) 0.000(2) 0.002(2) 0.008(2)
C43 0.035(4) 0.029(4) 0.042(5) 0.004(4) -0.003(4) 0.001(3)
C44 0.033(4) 0.032(4) 0.033(4) 0.003(3) -0.003(3) 0.004(3)
C45 0.051(5) 0.049(4) 0.037(5) -0.003(4) -0.016(4) -0.009(4)
C46 0.059(5) 0.042(4) 0.036(4) 0.013(4) 0.007(4) 0.010(4)
N1 0.042(4) 0.040(4) 0.041(4) 0.012(3) 0.001(3) -0.007(3)
N2 0.033(3) 0.040(4) 0.041(4) 0.010(3) -0.004(3) -0.003(3)
C43' 0.059(8) 0.057(8) 0.061(7) 0.004(6) -0.003(6) -0.001(6)
C44' 0.063(8) 0.063(8) 0.062(7) 0.000(6) -0.005(6) 0.001(6)
C45' 0.067(7) 0.076(7) 0.060(8) -0.021(6) -0.001(6) 0.003(6)
C46' 0.064(7) 0.067(7) 0.051(7) -0.010(6) 0.009(6) 0.014(6)
N1' 0.052(6) 0.058(7) 0.056(6) 0.006(6) 0.005(6) 0.008(6)
N2' 0.061(7) 0.073(7) 0.065(7) -0.022(6) -0.007(6) -0.001(6)
O36 0.0228(17) 0.051(2) 0.0200(18) 0.0046(17) 0.0019(14) 0.0009(17)
O37 0.033(2) 0.0282(19) 0.031(2) -0.0049(17) -0.0018(17) -0.0085(17)
O38 0.0314(19) 0.031(2) 0.030(2) -0.0017(17) -0.0041(16) -0.0010(16)
O39 0.033(2) 0.036(2) 0.027(2) 0.0087(17) -0.0034(17) -0.0059(18)
O40 0.0225(18) 0.055(3) 0.0252(19) -0.0019(18) 0.0002(15) 0.0032(17)
O41 0.0294(19) 0.0252(18) 0.0262(19) 0.0002(16) 0.0022(15) -0.0011(15)
O42 0.036(2) 0.035(2) 0.035(2) -0.0026(18) -0.0013(18) 0.0028(18)
O43 0.032(2) 0.031(2) 0.050(3) -0.0071(19) -0.006(2) 0.0066(17)
O44 0.040(2) 0.080(3) 0.024(2) -0.006(2) 0.0072(18) -0.016(2)
O45 0.041(2) 0.058(3) 0.040(2) 0.005(2) 0.002(2) -0.005(2)
O46 0.056(3) 0.054(3) 0.054(3) -0.006(2) -0.007(2) -0.008(3)
O47 0.035(3) 0.041(3) 0.025(3) 0.004(3) -0.003(2) -0.008(3)
O47' 0.041(9) 0.057(10) 0.069(11) -0.007(8) 0.025(8) -0.011(8)

loop_
_atom_type_symbol
_atom_type_description
_atom_type_scat_dispersion_real
_atom_type_scat_dispersion_imag
_atom_type_scat_source
C C 0.0033 0.0000 'International Tables Vol C Tables 4.2.6.8 and 6.1.1.4'
H H 0.0000 0.0000 'International Tables Vol C Tables 4.2.6.8 and 6.1.1.4'
N N 0.0061 0.0000 'International Tables Vol C Tables 4.2.6.8 and 6.1.1.4'
O O 0.0106 0.0000 'International Tables Vol C Tables 4.2.6.8 and 6.1.1.4'

loop_
_geom_angle_atom_site_label_1
_geom_angle_atom_site_label_2
_geom_angle_atom_site_label_3
_geom_angle
C1 O1 C40 119.3(4)
C2 O2 H2 109.5
C3 O3 H3 109.5
C1 O4 C5 113.7(4)
C6 O5 H5 109.5
C7 O6 C4 119.0(3)
C8 O7 H7 109.5
C9 O8 H8 109.5
C7 O9 C11 112.7(3)
C12 O10 H10 109.5
C13 O11 C10 117.3(3)
C14 O12 H12 109.5
C15 O13 H13 109.5
C13 O14 C17 113.1(3)
C18 O15 H15 109.5
C19 O16 C16 117.6(3)
C20 O17 H17 109.5
C21 O18 H18 109.5
C19 O19 C23 113.3(3)
C24 O20 H20 109.5
C25 O21 C22 117.3(3)
C26 O22 H22 109.5
C27 O23 H23 109.5
C25 O24 C29 115.8(3)
C30 O25 H25 109.5
C31 O26 C28 116.8(3)
C32 O27 H27 109.5
C33 O28 H28 109.5
C31 O29 C35 114.4(3)
C36 O30 H30 109.5
C37 O31 C34 116.5(3)
C38 O32 H32 109.5
C39 O33 H33 109.5
C37 O34 C41 113.8(3)
C42 O35 H35 109.5
O4 C1 O1 111.3(4)
O4 C1 C2 110.8(4)
O1 C1 C2 106.5(4)
O4 C1 H1 109.4
O1 C1 H1 109.4
C2 C1 H1 109.4
O2 C2 C1 111.5(4)
O2 C2 C3 111.3(4)
C1 C2 C3 109.3(4)
O2 C2 H2A 108.2
C1 C2 H2A 108.2
C3 C2 H2A 108.2
O3 C3 C4 108.1(4)
O3 C3 C2 111.5(4)
C4 C3 C2 110.2(4)
O3 C3 H3A 109.0
C4 C3 H3A 109.0
C2 C3 H3A 109.0
O6 C4 C3 106.5(4)
O6 C4 C5 109.6(4)
C3 C4 C5 110.6(4)
O6 C4 H4 110.0
C3 C4 H4 110.0
C5 C4 H4 110.0
O4 C5 C6 106.9(4)
O4 C5 C4 110.1(4)
C6 C5 C4 113.4(4)
O4 C5 H5A 108.8
C6 C5 H5A 108.8
C4 C5 H5A 108.8
O5 C6 C5 112.6(4)
O5 C6 H6A 109.1
C5 C6 H6A 109.1
O5 C6 H6B 109.1
C5 C6 H6B 109.1
H6A C6 H6B 107.8
O6 C7 O9 111.3(4)
O6 C7 C8 108.1(4)
O9 C7 C8 110.8(4)
O6 C7 H7A 108.9
O9 C7 H7A 108.9
C8 C7 H7A 108.9
O7 C8 C9 111.8(4)
O7 C8 C7 108.9(4)
C9 C8 C7 109.5(4)
O7 C8 H8A 108.8
C9 C8 H8A 108.8
C7 C8 H8A 108.8
O8 C9 C8 108.5(4)
O8 C9 C10 111.6(4)
C8 C9 C10 109.4(4)
O8 C9 H9 109.1
C8 C9 H9 109.1
C10 C9 H9 109.1
O11 C10 C11 109.3(3)
O11 C10 C9 107.0(3)
C11 C10 C9 109.8(4)
O11 C10 H10A 110.2
C11 C10 H10A 110.2
C9 C10 H10A 110.2
O9 C11 C12 106.9(4)
O9 C11 C10 108.4(3)
C12 C11 C10 114.0(4)
O9 C11 H11 109.1
C12 C11 H11 109.1
C10 C11 H11 109.1
O10 C12 C11 110.0(4)
O10 C12 H12A 109.7
C11 C12 H12A 109.7
O10 C12 H12B 109.7
C11 C12 H12B 109.7
H12A C12 H12B 108.2
O11 C13 O14 110.7(4)
O11 C13 C14 108.2(4)
O14 C13 C14 110.9(4)
O11 C13 H13A 109.0
O14 C13 H13A 109.0
C14 C13 H13A 109.0
O12 C14 C13 107.8(4)
O12 C14 C15 112.5(4)
C13 C14 C15 110.7(4)
O12 C14 H14 108.6
C13 C14 H14 108.6
C15 C14 H14 108.6
O13 C15 C16 109.8(4)
O13 C15 C14 111.1(4)
C16 C15 C14 109.8(4)
O13 C15 H15A 108.7
C16 C15 H15A 108.7
C14 C15 H15A 108.7
O16 C16 C15 106.8(4)
O16 C16 C17 110.1(4)
C15 C16 C17 112.9(4)
O16 C16 H16 109.0
C15 C16 H16 109.0
C17 C16 H16 109.0
O14 C17 C18 106.0(4)
O14 C17 C16 109.1(4)
C18 C17 C16 112.6(4)
O14 C17 H17A 109.7
C18 C17 H17A 109.7
C16 C17 H17A 109.7
O15 C18 C17 111.7(4)
O15 C18 H18A 109.3
C17 C18 H18A 109.3
O15 C18 H18B 109.3
C17 C18 H18B 109.3
H18A C18 H18B 107.9
O19 C19 O16 111.3(3)
O19 C19 C20 111.5(4)
O16 C19 C20 107.5(4)
O19 C19 H19 108.8
O16 C19 H19 108.8
C20 C19 H19 108.8
O17 C20 C21 111.1(4)
O17 C20 C19 109.2(4)
C21 C20 C19 111.3(4)
O17 C20 H20A 108.4
C21 C20 H20A 108.4
C19 C20 H20A 108.4
O18 C21 C22 111.2(4)
O18 C21 C20 109.5(4)
C22 C21 C20 110.0(4)
O18 C21 H21 108.7
C22 C21 H21 108.7
C20 C21 H21 108.7
O21 C22 C21 106.3(4)
O21 C22 C23 109.9(4)
C21 C22 C23 110.4(4)
O21 C22 H22A 110.1
C21 C22 H22A 110.1
C23 C22 H22A 110.1
O19 C23 C24 107.5(4)
O19 C23 C22 108.4(4)
C24 C23 C22 114.0(4)
O19 C23 H23A 109.0
C24 C23 H23A 109.0
C22 C23 H23A 109.0
O20 C24 C23 112.9(4)
O20 C24 H24A 109.0
C23 C24 H24A 109.0
O20 C24 H24B 109.0
C23 C24 H24B 109.0
H24A C24 H24B 107.8
O24 C25 O21 110.7(3)
O24 C25 C26 109.9(4)
O21 C25 C26 108.9(3)
O24 C25 H25A 109.1
O21 C25 H25A 109.1
C26 C25 H25A 109.1
O22 C26 C25 107.1(3)
O22 C26 C27 111.9(4)
C25 C26 C27 110.5(4)
O22 C26 H26 109.1
C25 C26 H26 109.1
C27 C26 H26 109.1
O23 C27 C26 109.3(4)
O23 C27 C28 108.8(3)
C26 C27 C28 109.3(4)
O23 C27 H27A 109.8
C26 C27 H27A 109.8
C28 C27 H27A 109.8
O26 C28 C27 106.8(4)
O26 C28 C29 107.2(4)
C27 C28 C29 114.2(4)
O26 C28 H28A 109.5
C27 C28 H28A 109.5
C29 C28 H28A 109.5
O24 C29 C30 103.2(3)
O24 C29 C28 112.9(4)
C30 C29 C28 112.1(4)
O24 C29 H29 109.5
C30 C29 H29 109.5
C28 C29 H29 109.5
O25 C30 C29 111.9(4)
O25 C30 H30A 109.2
C29 C30 H30A 109.2
O25 C30 H30B 109.2
C29 C30 H30B 109.2
H30A C30 H30B 107.9
O26 C31 O29 111.6(3)
O26 C31 C32 107.8(4)
O29 C31 C32 110.3(4)
O26 C31 H31 109.0
O29 C31 H31 109.0
C32 C31 H31 109.0
O27 C32 C31 110.6(4)
O27 C32 C33 112.7(4)
C31 C32 C33 112.5(4)
O27 C32 H32A 106.9
C31 C32 H32A 106.9
C33 C32 H32A 106.9
O28 C33 C34 111.5(4)
O28 C33 C32 108.6(4)
C34 C33 C32 108.2(4)
O28 C33 H33A 109.5
C34 C33 H33A 109.5
C32 C33 H33A 109.5
O31 C34 C33 107.9(4)
O31 C34 C35 110.4(4)
C33 C34 C35 111.1(4)
O31 C34 H34 109.1
C33 C34 H34 109.1
C35 C34 H34 109.1
O29 C35 C36 107.0(4)
O29 C35 C34 107.9(3)
C36 C35 C34 115.0(4)
O29 C35 H35A 108.9
C36 C35 H35A 108.9
C34 C35 H35A 108.9
O30 C36 C35 110.2(4)
O30 C36 H36A 109.6
C35 C36 H36A 109.6
O30 C36 H36B 109.6
C35 C36 H36B 109.6
H36A C36 H36B 108.1
O34 C37 O31 110.7(4)
O34 C37 C38 110.3(4)
O31 C37 C38 109.3(4)
O34 C37 H37 108.9
O31 C37 H37 108.9
C38 C37 H37 108.9
O32 C38 C37 107.8(4)
O32 C38 C39 110.6(4)
C37 C38 C39 111.4(4)
O32 C38 H38 109.0
C37 C38 H38 109.0
C39 C38 H38 109.0
O33 C39 C40 107.6(4)
O33 C39 C38 111.3(4)
C40 C39 C38 111.3(4)
O33 C39 H39 108.9
C40 C39 H39 108.9
C38 C39 H39 108.9
O1 C40 C39 106.2(4)
O1 C40 C41 110.0(4)
C39 C40 C41 110.6(4)
O1 C40 H40 110.0
C39 C40 H40 110.0
C41 C40 H40 110.0
O34 C41 C42 107.0(4)
O34 C41 C40 109.5(4)
C42 C41 C40 113.6(4)
O34 C41 H41 108.9
C42 C41 H41 108.9
C40 C41 H41 108.9
O35 C42 C41 111.4(4)
O35 C42 H42A 109.3
C41 C42 H42A 109.3
O35 C42 H42B 109.3
C41 C42 H42B 109.3
H42A C42 H42B 108.0
N1 C43 C44 108.9(6)
N1 C43 H43A 109.9
C44 C43 H43A 109.9
N1 C43 H43B 109.9
C44 C43 H43B 109.9
H43A C43 H43B 108.3
N2 C44 C43 107.2(6)
N2 C44 H44A 110.3
C43 C44 H44A 110.3
N2 C44 H44B 110.3
C43 C44 H44B 110.3
H44A C44 H44B 108.5
N2 C45 C46 109.3(6)
N2 C45 H45A 109.8
C46 C45 H45A 109.8
N2 C45 H45B 109.8
C46 C45 H45B 109.8
H45A C45 H45B 108.3
N1 C46 C45 108.9(6)
N1 C46 H46A 109.9
C45 C46 H46A 109.9
N1 C46 H46B 109.9
C45 C46 H46B 109.9
H46A C46 H46B 108.3
C46 N1 C43 111.1(6)
C46 N1 H1B 109.1
C43 N1 H1B 109.0
C45 N2 C44 108.9(6)
C45 N2 H2C 109.5
C44 N2 H2C 109.8
C44' C43' N1' 116.6(15)
C44' C43' H43C 108.1
N1' C43' H43C 108.1
C44' C43' H43D 108.1
N1' C43' H43D 108.1
H43C C43' H43D 107.3
C43' C44' N2' 115.8(15)
C43' C44' H44C 108.3
N2' C44' H44C 108.3
C43' C44' H44D 108.3
N2' C44' H44D 108.3
H44C C44' H44D 107.4
N2' C45' C46' 108.5(15)
N2' C45' H2C 76.0
C46' C45' H2C 128.9
N2' C45' H45C 110.0
C46' C45' H45C 110.0
H2C C45' H45C 115.9
N2' C45' H45D 110.0
C46' C45' H45D 110.0
H2C C45' H45D 34.6
H45C C45' H45D 108.4
N1' C46' C45' 107.9(15)
N1' C46' H46C 110.1
C45' C46' H46C 110.1
N1' C46' H46D 110.1
C45' C46' H46D 110.1
H46C C46' H46D 108.4
C43' N1' C46' 108.9(9)
C43' N1' H1'2 109.5
C46' N1' H1'2 109.9
C44' N2' C45' 109.5(9)
C44' N2' H2'2 109.8
C45' N2' H2'2 109.3
H36C O36 H36D 110.7(19)
H37C O37 H37D 109.8(18)
H38C O38 H38D 109.4(18)
H39C O39 H39D 121(7)
H40C O40 H40D 110.2(19)
H41C O41 H41D 107(6)
H42C O42 H42D 110.9(19)
H43E O43 H43F 97(7)
H44E O44 H44F 110.5(19)
H45E O45 H45F 108.3(18)
H46E O46 H46F 110.1(19)

loop_
_geom_bond_atom_site_label_1
_geom_bond_atom_site_label_2
_geom_bond_distance
O1 C1 1.422(5)
O1 C40 1.434(5)
O2 C2 1.422(6)
O2 H2 0.8200
O3 C3 1.431(6)
O3 H3 0.8200
O4 C1 1.416(6)
O4 C5 1.441(5)
O5 C6 1.424(6)
O5 H5 0.8200
O6 C7 1.413(5)
O6 C4 1.435(5)
O7 C8 1.443(6)
O7 H7 0.8200
O8 C9 1.440(5)
O8 H8 0.8200
O9 C7 1.425(6)
O9 C11 1.450(5)
O10 C12 1.422(6)
O10 H10 0.8200
O11 C13 1.417(5)
O11 C10 1.441(5)
O12 C14 1.435(5)
O12 H12 0.8200
O13 C15 1.434(5)
O13 H13 0.8200
O14 C13 1.424(5)
O14 C17 1.440(5)
O15 C18 1.435(6)
O15 H15 0.8200
O16 C19 1.415(5)
O16 C16 1.436(5)
O17 C20 1.439(6)
O17 H17 0.8200
O18 C21 1.431(5)
O18 H18 0.8200
O19 C19 1.409(5)
O19 C23 1.445(5)
O20 C24 1.430(6)
O20 H20 0.8200
O21 C25 1.427(5)
O21 C22 1.433(5)
O22 C26 1.441(5)
O22 H22 0.8200
O23 C27 1.423(5)
O23 H23 0.8200
O24 C25 1.399(5)
O24 C29 1.444(5)
O25 C30 1.420(6)
O25 H25 0.8200
O26 C31 1.407(5)
O26 C28 1.454(5)
O27 C32 1.420(5)
O27 H27 0.8200
O28 C33 1.423(5)
O28 H28 0.8200
O29 C31 1.435(5)
O29 C35 1.444(5)
O30 C36 1.438(6)
O30 H30 0.8200
O31 C37 1.419(5)
O31 C34 1.436(5)
O32 C38 1.420(6)
O32 H32 0.8200
O33 C39 1.432(5)
O33 H33 0.8200
O34 C37 1.415(6)
O34 C41 1.443(5)
O35 C42 1.428(6)
O35 H35 0.8200
C1 C2 1.533(7)
C1 H1 0.9800
C2 C3 1.534(6)
C2 H2A 0.9800
C3 C4 1.516(6)
C3 H3A 0.9800
C4 C5 1.521(7)
C4 H4 0.9800
C5 C6 1.503(7)
C5 H5A 0.9800
C6 H6A 0.9700
C6 H6B 0.9700
C7 C8 1.522(6)
C7 H7A 0.9800
C8 C9 1.509(6)
C8 H8A 0.9800
C9 C10 1.521(6)
C9 H9 0.9800
C10 C11 1.521(6)
C10 H10A 0.9800
C11 C12 1.508(6)
C11 H11 0.9800
C12 H12A 0.9700
C12 H12B 0.9700
C13 C14 1.524(7)
C13 H13A 0.9800
C14 C15 1.524(6)
C14 H14 0.9800
C15 C16 1.516(6)
C15 H15A 0.9800
C16 C17 1.541(6)
C16 H16 0.9800
C17 C18 1.508(6)
C17 H17A 0.9800
C18 H18A 0.9700
C18 H18B 0.9700
C19 C20 1.530(6)
C19 H19 0.9800
C20 C21 1.519(6)
C20 H20A 0.9800
C21 C22 1.514(6)
C21 H21 0.9800
C22 C23 1.521(6)
C22 H22A 0.9800
C23 C24 1.508(7)
C23 H23A 0.9800
C24 H24A 0.9700
C24 H24B 0.9700
C25 C26 1.511(6)
C25 H25A 0.9800
C26 C27 1.515(6)
C26 H26 0.9800
C27 C28 1.529(6)
C27 H27A 0.9800
C28 C29 1.539(6)
C28 H28A 0.9800
C29 C30 1.520(6)
C29 H29 0.9800
C30 H30A 0.9700
C30 H30B 0.9700
C31 C32 1.517(6)
C31 H31 0.9800
C32 C33 1.527(6)
C32 H32A 0.9800
C33 C34 1.525(6)
C33 H33A 0.9800
C34 C35 1.536(6)
C34 H34 0.9800
C35 C36 1.505(6)
C35 H35A 0.9800
C36 H36A 0.9700
C36 H36B 0.9700
C37 C38 1.519(6)
C37 H37 0.9800
C38 C39 1.523(6)
C38 H38 0.9800
C39 C40 1.516(6)
C39 H39 0.9800
C40 C41 1.523(6)
C40 H40 0.9800
C41 C42 1.522(7)
C41 H41 0.9800
C42 H42A 0.9700
C42 H42B 0.9700
C43 N1 1.484(8)
C43 C44 1.537(8)
C43 H43A 0.9700
C43 H43B 0.9700
C44 N2 1.505(8)
C44 H44A 0.9700
C44 H44B 0.9700
C45 N2 1.502(8)
C45 C46 1.520(8)
C45 H45A 0.9700
C45 H45B 0.9700
C46 N1 1.480(8)
C46 H46A 0.9700
C46 H46B 0.9700
N1 H1B 0.9000
N2 H2C 0.9000
C43' C44' 1.41(2)
C43' N1' 1.497(10)
C43' H43C 0.9700
C43' H43D 0.9700
C44' N2' 1.500(10)
C44' H44C 0.9700
C44' H44D 0.9700
C45' N2' 1.500(10)
C45' C46' 1.55(3)
C45' H2C 1.5452
C45' H45C 0.9700
C45' H45D 0.9700
C46' N1' 1.513(10)
C46' H46C 0.9700
C46' H46D 0.9700
N1' H1'2 0.9000
N2' H2'2 0.9000
O36 H36C 0.850(11)
O36 H36D 0.850(11)
O37 H37C 0.853(11)
O37 H37D 0.853(11)
O38 H38C 0.856(11)
O38 H38D 0.856(11)
O39 H39C 0.847(11)
O39 H39D 0.851(11)
O40 H40C 0.855(11)
O40 H40D 0.849(11)
O41 H41C 0.852(11)
O41 H41D 0.845(11)
O42 H42C 0.849(11)
O42 H42D 0.849(11)
O43 H43E 0.853(11)
O43 H43F 0.856(11)
O44 H44E 0.852(11)
O44 H44F 0.851(11)
O45 H45E 0.860(11)
O45 H45F 0.866(11)
O46 H46E 0.860(11)
O46 H46F 0.852(11)
O47 O47' 1.323(17)

loop_
_geom_torsion_atom_site_label_1
_geom_torsion_atom_site_label_2
_geom_torsion_atom_site_label_3
_geom_torsion_atom_site_label_4
_geom_torsion
C5 O4 C1 O1 58.0(5)
C5 O4 C1 C2 -60.3(5)
C40 O1 C1 O4 108.8(4)
C40 O1 C1 C2 -130.3(4)
O4 C1 C2 O2 179.6(4)
O1 C1 C2 O2 58.4(5)
O4 C1 C2 C3 56.0(5)
O1 C1 C2 C3 -65.1(5)
O2 C2 C3 O3 62.5(5)
C1 C2 C3 O3 -173.9(4)
O2 C2 C3 C4 -177.4(4)
C1 C2 C3 C4 -53.8(5)
C7 O6 C4 C3 124.1(4)
C7 O6 C4 C5 -116.3(4)
O3 C3 C4 O6 -64.6(4)
C2 C3 C4 O6 173.3(3)
O3 C3 C4 C5 176.4(4)
C2 C3 C4 C5 54.3(5)
C1 O4 C5 C6 -176.7(4)
C1 O4 C5 C4 59.7(5)
O6 C4 C5 O4 -172.9(3)
C3 C4 C5 O4 -55.7(5)
O6 C4 C5 C6 67.4(5)
C3 C4 C5 C6 -175.5(4)
O4 C5 C6 O5 74.0(5)
C4 C5 C6 O5 -164.4(4)
C4 O6 C7 O9 103.2(4)
C4 O6 C7 C8 -135.0(4)
C11 O9 C7 O6 59.5(5)
C11 O9 C7 C8 -60.8(5)
O6 C7 C8 O7 57.1(5)
O9 C7 C8 O7 179.2(3)
O6 C7 C8 C9 -65.5(5)
O9 C7 C8 C9 56.6(5)
O7 C8 C9 O8 62.0(5)
C7 C8 C9 O8 -177.2(3)
O7 C8 C9 C10 -176.1(4)
C7 C8 C9 C10 -55.2(5)
C13 O11 C10 C11 -118.7(4)
C13 O11 C10 C9 122.4(4)
O8 C9 C10 O11 -63.9(4)
C8 C9 C10 O11 176.0(3)
O8 C9 C10 C11 177.5(3)
C8 C9 C10 C11 57.4(5)
C7 O9 C11 C12 -175.3(4)
C7 O9 C11 C10 61.4(4)
O11 C10 C11 O9 -176.0(3)
C9 C10 C11 O9 -58.9(4)
O11 C10 C11 C12 65.1(5)
C9 C10 C11 C12 -177.8(4)
O9 C11 C12 O10 -61.8(5)
C10 C11 C12 O10 57.9(5)
C10 O11 C13 O14 106.1(4)
C10 O11 C13 C14 -132.2(4)
C17 O14 C13 O11 58.1(5)
C17 O14 C13 C14 -62.1(5)
O11 C13 C14 O12 58.5(5)
O14 C13 C14 O12 -179.8(3)
O11 C13 C14 C15 -64.9(5)
O14 C13 C14 C15 56.8(5)
O12 C14 C15 O13 66.5(5)
C13 C14 C15 O13 -172.8(4)
O12 C14 C15 C16 -171.8(4)
C13 C14 C15 C16 -51.1(5)
C19 O16 C16 C15 134.2(4)
C19 O16 C16 C17 -103.0(4)
O13 C15 C16 O16 -65.7(5)
C14 C15 C16 O16 171.9(3)
O13 C15 C16 C17 173.2(4)
C14 C15 C16 C17 50.8(5)
C13 O14 C17 C18 -179.0(4)
C13 O14 C17 C16 59.5(5)
O16 C16 C17 O14 -173.1(3)
C15 C16 C17 O14 -53.9(5)
O16 C16 C17 C18 69.5(5)
C15 C16 C17 C18 -171.3(4)
O14 C17 C18 O15 -68.6(5)
C16 C17 C18 O15 50.6(5)
C23 O19 C19 O16 61.0(5)
C23 O19 C19 C20 -59.0(5)
C16 O16 C19 O19 111.5(4)
C16 O16 C19 C20 -126.1(4)
O19 C19 C20 O17 175.1(3)
O16 C19 C20 O17 52.9(5)
O19 C19 C20 C21 52.1(5)
O16 C19 C20 C21 -70.1(5)
O17 C20 C21 O18 65.3(5)
C19 C20 C21 O18 -172.8(4)
O17 C20 C21 C22 -172.3(3)
C19 C20 C21 C22 -50.3(5)
C25 O21 C22 C21 133.2(4)
C25 O21 C22 C23 -107.3(4)
O18 C21 C22 O21 -64.6(4)
C20 C21 C22 O21 174.0(4)
O18 C21 C22 C23 176.3(4)
C20 C21 C22 C23 54.8(5)
C19 O19 C23 C24 -174.0(4)
C19 O19 C23 C22 62.4(5)
O21 C22 C23 O19 -176.4(3)
C21 C22 C23 O19 -59.4(5)
O21 C22 C23 C24 63.9(5)
C21 C22 C23 C24 -179.1(4)
O19 C23 C24 O20 -61.4(5)
C22 C23 C24 O20 58.7(5)
C29 O24 C25 O21 61.2(5)
C29 O24 C25 C26 -59.2(5)
C22 O21 C25 O24 118.7(4)
C22 O21 C25 C26 -120.4(4)
O24 C25 C26 O22 -175.4(3)
O21 C25 C26 O22 63.1(4)
O24 C25 C26 C27 62.5(5)
O21 C25 C26 C27 -58.9(5)
O22 C26 C27 O23 66.5(4)
C25 C26 C27 O23 -174.3(4)
O22 C26 C27 C28 -174.5(3)
C25 C26 C27 C28 -55.3(5)
C31 O26 C28 C27 123.6(4)
C31 O26 C28 C29 -113.6(4)
O23 C27 C28 O26 -77.0(4)
C26 C27 C28 O26 163.7(3)
O23 C27 C28 C29 164.6(4)
C26 C27 C28 C29 45.3(5)
C25 O24 C29 C30 169.8(4)
C25 O24 C29 C28 48.5(5)
O26 C28 C29 O24 -159.1(3)
C27 C28 C29 O24 -41.0(5)
O26 C28 C29 C30 84.8(4)
C27 C28 C29 C30 -157.1(4)
O24 C29 C30 O25 -60.0(5)
C28 C29 C30 O25 61.8(5)
C28 O26 C31 O29 87.6(4)
C28 O26 C31 C32 -151.1(4)
C35 O29 C31 O26 61.3(5)
C35 O29 C31 C32 -58.5(5)
O26 C31 C32 O27 58.3(5)
O29 C31 C32 O27 -179.6(3)
O26 C31 C32 C33 -68.7(5)
O29 C31 C32 C33 53.4(5)
O27 C32 C33 O28 60.3(5)
C31 C32 C33 O28 -173.8(3)
O27 C32 C33 C34 -178.5(4)
C31 C32 C33 C34 -52.6(5)
C37 O31 C34 C33 135.2(4)
C37 O31 C34 C35 -103.2(4)
O28 C33 C34 O31 -63.8(5)
C32 C33 C34 O31 176.8(3)
O28 C33 C34 C35 175.0(4)
C32 C33 C34 C35 55.6(5)
C31 O29 C35 C36 -174.8(4)
C31 O29 C35 C34 60.9(4)
O31 C34 C35 O29 -178.8(3)
C33 C34 C35 O29 -59.1(4)
O31 C34 C35 C36 61.9(5)
C33 C34 C35 C36 -178.4(4)
O29 C35 C36 O30 -61.8(5)
C34 C35 C36 O30 58.0(5)
C41 O34 C37 O31 60.4(5)
C41 O34 C37 C38 -60.6(5)
C34 O31 C37 O34 116.8(4)
C34 O31 C37 C38 -121.5(4)
O34 C37 C38 O32 175.1(3)
O31 C37 C38 O32 53.2(5)
O34 C37 C38 C39 53.5(5)
O31 C37 C38 C39 -68.4(5)
O32 C38 C39 O33 70.0(5)
C37 C38 C39 O33 -170.1(4)
O32 C38 C39 C40 -170.0(4)
C37 C38 C39 C40 -50.0(5)
C1 O1 C40 C39 132.6(4)
C1 O1 C40 C41 -107.7(4)
O33 C39 C40 O1 -67.3(4)
C38 C39 C40 O1 170.6(4)
O33 C39 C40 C41 173.4(4)
C38 C39 C40 C41 51.2(5)
C37 O34 C41 C42 -174.6(4)
C37 O34 C41 C40 61.8(5)
O1 C40 C41 O34 -172.6(3)
C39 C40 C41 O34 -55.5(5)
O1 C40 C41 C42 67.9(5)
C39 C40 C41 C42 -175.0(4)
O34 C41 C42 O35 66.4(5)
C40 C41 C42 O35 -172.7(4)
N1 C43 C44 N2 61.5(9)
N2 C45 C46 N1 -59.4(10)
C45 C46 N1 C43 59.3(9)
C44 C43 N1 C46 -61.0(9)
C46 C45 N2 C44 62.3(9)
C43 C44 N2 C45 -62.6(9)
N1' C43' C44' N2' -46(4)
N2' C45' C46' N1' 65(2)
C44' C43' N1' C46' 50(3)
C45' C46' N1' C43' -58(2)
C43' C44' N2' C45' 49(3)
C46' C45' N2' C44' -58(2)
